data_7047353
loop_
_publ_author_name
'Bestgen, Sebastian'
'Chen, Qien'
'Rees, Nicholas H.'
'Goicoechea, Jose M.'

_publ_section_title
;
 Synthesis and reactivity of rare-earth metal phosphaethynolates.
;
_journal_issue 37
_journal_name_full 'Dalton transactions (Cambridge, England : 2003)'
_journal_page_first 13016
_journal_page_last 13024
_journal_paper_doi 10.1039/c8dt03427c
_journal_volume 47
_journal_year 2018
_chemical_formula_moiety 'C55 H78 N4 O2 P Y'
_chemical_formula_sum 'C55 H78 N4 O2 P Y'
_chemical_formula_weight 947.09
_chemical_name_systematic
;
 Y{CH[N(Dipp)]2}2(THF)(OCP)
;
_space_group_crystal_system triclinic
_space_group_IT_number 2
_space_group_name_Hall '-P 1'
_space_group_name_H-M_alt 'P -1'
_symmetry_space_group_name_Hall '-P 1'
_symmetry_space_group_name_H-M 'P -1'
_atom_sites_solution_hydrogens geom
_audit_creation_method SHELXL-2013
_audit_update_record
;
2018-07-24 deposited with the CCDC.
2018-08-23 downloaded from the CCDC.
;
_cell_angle_alpha 94.764(3)
_cell_angle_beta 91.951(3)
_cell_angle_gamma 97.911(3)
_cell_formula_units_Z 2
_cell_length_a 12.3914(5)
_cell_length_b 13.6795(6)
_cell_length_c 15.9103(6)
_cell_measurement_reflns_used 16985
_cell_measurement_temperature 150(2)
_cell_measurement_theta_max 76.2890
_cell_measurement_theta_min 4.6150
_cell_volume 2659.20(19)
_computing_cell_refinement 'CrysAlisPro 1.171.38.43b (Rigaku OD, 2015)'
_computing_data_collection 'CrysAlisPro 1.171.38.43b (Rigaku OD, 2015)'
_computing_data_reduction 'CrysAlisPro 1.171.38.43b (Rigaku OD, 2015)'
_computing_structure_refinement 'SHELXL-2013 (Sheldrick, 2013)'
_computing_structure_solution 'SHELXS-97 (Sheldrick, 1990)'
_diffrn_ambient_temperature 150(2)
_diffrn_detector_area_resol_mean 10.4102
_diffrn_measured_fraction_theta_full 0.999
_diffrn_measured_fraction_theta_max 0.983
_diffrn_measurement_device_type 'SuperNova, Dual, Cu at zero, Atlas'
_diffrn_measurement_method '\w scans'
_diffrn_radiation_monochromator mirror
_diffrn_radiation_source 'SuperNova (Cu) X-ray Source'
_diffrn_radiation_type CuK\a
_diffrn_radiation_wavelength 1.54184
_diffrn_reflns_av_R_equivalents 0.0269
_diffrn_reflns_av_unetI/netI 0.0258
_diffrn_reflns_Laue_measured_fraction_full 0.999
_diffrn_reflns_Laue_measured_fraction_max 0.983
_diffrn_reflns_limit_h_max 11
_diffrn_reflns_limit_h_min -15
_diffrn_reflns_limit_k_max 17
_diffrn_reflns_limit_k_min -17
_diffrn_reflns_limit_l_max 20
_diffrn_reflns_limit_l_min -19
_diffrn_reflns_number 28248
_diffrn_reflns_point_group_measured_fraction_full 0.999
_diffrn_reflns_point_group_measured_fraction_max 0.983
_diffrn_reflns_theta_full 67.684
_diffrn_reflns_theta_max 76.409
_diffrn_reflns_theta_min 4.489
_exptl_absorpt_coefficient_mu 2.142
_exptl_absorpt_correction_T_max 1.00000
_exptl_absorpt_correction_T_min 0.84531
_exptl_absorpt_correction_type multi-scan
_exptl_absorpt_process_details
;
CrysAlisPro 1.171.38.43b (Rigaku Oxford Diffraction, 2015)
Empirical absorption correction using spherical harmonics,
 implemented in SCALE3 ABSPACK scaling algorithm.
;
_exptl_crystal_colour colourless
_exptl_crystal_density_diffrn 1.183
_exptl_crystal_description block
_exptl_crystal_F_000 1012
_exptl_crystal_size_max 0.530
_exptl_crystal_size_mid 0.320
_exptl_crystal_size_min 0.310
_refine_diff_density_max 0.544
_refine_diff_density_min -0.704
_refine_diff_density_rms 0.056
_refine_ls_extinction_method none
_refine_ls_goodness_of_fit_ref 1.041
_refine_ls_hydrogen_treatment constr
_refine_ls_matrix_type full
_refine_ls_number_parameters 584
_refine_ls_number_reflns 10988
_refine_ls_number_restraints 0
_refine_ls_restrained_S_all 1.041
_refine_ls_R_factor_all 0.0335
_refine_ls_R_factor_gt 0.0322
_refine_ls_shift/su_max 0.003
_refine_ls_shift/su_mean 0.000
_refine_ls_structure_factor_coef Fsqd
_refine_ls_weighting_details 'w=1/[\s^2^(Fo^2^)+(0.0396P)^2^+1.6756P] where P=(Fo^2^+2Fc^2^)/3'
_refine_ls_weighting_scheme calc
_refine_ls_wR_factor_gt 0.0820
_refine_ls_wR_factor_ref 0.0831
_reflns_Friedel_coverage 0.000
_reflns_number_gt 10544
_reflns_number_total 10988
_reflns_threshold_expression 'I > 2\s(I)'
_cod_data_source_file c8dt03427c2.cif
_cod_data_source_block SB544
_cod_depositor_comments 'Adding full bibliography for 7047353--7047362.cif.'
_cod_database_code 7047353
_shelx_space_group_comment
;
The symmetry employed for this shelxl refinement is uniquely defined
by the following loop, which should always be used as a source of
symmetry information in preference to the above space-group names.
They are only intended as comments.
;
_shelx_estimated_absorpt_t_min 0.397
_shelx_estimated_absorpt_t_max 0.556
_shelxl_version_number 2013-4

loop_
_space_group_symop_operation_xyz
'x, y, z'
'-x, -y, -z'

loop_
_atom_site_label
_atom_site_type_symbol
_atom_site_fract_x
_atom_site_fract_y
_atom_site_fract_z
_atom_site_U_iso_or_equiv
_atom_site_adp_type
_atom_site_occupancy
_atom_site_site_symmetry_order
_atom_site_calc_flag
_atom_site_refinement_flags_posn
_atom_site_refinement_flags_adp
Y1 Y 0.80218(2) 0.24013(2) 0.73443(2) 0.02015(5) Uani 1 1 d . .
P1 P 1.04060(5) -0.02087(5) 0.71844(5) 0.05212(15) Uani 1 1 d . .
C1 C 0.95847(15) 0.05533(13) 0.73091(12) 0.0318(4) Uani 1 1 d . .
O1 O 0.89449(11) 0.11807(10) 0.74025(9) 0.0352(3) Uani 1 1 d . .
N1 N 0.61662(11) 0.17537(10) 0.73678(8) 0.0233(3) Uani 1 1 d . .
N2 N 0.68723(11) 0.20233(10) 0.60963(8) 0.0242(3) Uani 1 1 d . .
N3 N 0.81921(11) 0.29009(10) 0.88211(8) 0.0233(3) Uani 1 1 d . .
N4 N 0.83108(11) 0.40680(10) 0.78815(9) 0.0243(3) Uani 1 1 d . .
C2 C 0.60667(13) 0.16191(12) 0.65343(10) 0.0242(3) Uani 1 1 d . .
H2 H 0.5433 0.1242 0.6258 0.029 Uiso 1 1 calc R U
C3 C 0.52769(13) 0.13048(13) 0.78217(10) 0.0264(3) Uani 1 1 d . .
C4 C 0.54090(16) 0.04731(14) 0.82513(12) 0.0352(4) Uani 1 1 d . .
C5 C 0.45189(18) 0.00264(15) 0.86660(14) 0.0418(5) Uani 1 1 d . .
H5 H 0.4597 -0.0534 0.8966 0.050 Uiso 1 1 calc R U
C6 C 0.35292(16) 0.03833(16) 0.86491(13) 0.0412(5) Uani 1 1 d . .
H6 H 0.2928 0.0058 0.8921 0.049 Uiso 1 1 calc R U
C7 C 0.34181(15) 0.12119(17) 0.82365(13) 0.0392(4) Uani 1 1 d . .
H7 H 0.2738 0.1458 0.8232 0.047 Uiso 1 1 calc R U
C8 C 0.42847(14) 0.16985(15) 0.78240(11) 0.0324(4) Uani 1 1 d . .
C9 C 0.6465(2) 0.00293(19) 0.82472(18) 0.0573(7) Uani 1 1 d . .
H9 H 0.7008 0.0464 0.7943 0.069 Uiso 1 1 calc R U
C10 C 0.6310(4) -0.0995(4) 0.7784(2) 0.124(2) Uani 1 1 d . .
H10A H 0.5859 -0.1456 0.8112 0.186 Uiso 1 1 calc R U
H10B H 0.7022 -0.1217 0.7710 0.186 Uiso 1 1 calc R U
H10C H 0.5948 -0.0975 0.7230 0.186 Uiso 1 1 calc R U
C11 C 0.6943(2) -0.0032(2) 0.9133(2) 0.0714(8) Uani 1 1 d . .
H11A H 0.6456 -0.0504 0.9426 0.107 Uiso 1 1 calc R U
H11B H 0.7021 0.0623 0.9447 0.107 Uiso 1 1 calc R U
H11C H 0.7660 -0.0255 0.9096 0.107 Uiso 1 1 calc R U
C12 C 0.41331(16) 0.26513(17) 0.74298(13) 0.0397(4) Uani 1 1 d . .
H12 H 0.4807 0.2864 0.7126 0.048 Uiso 1 1 calc R U
C13 C 0.3173(2) 0.2514(2) 0.67949(16) 0.0567(6) Uani 1 1 d . .
H13A H 0.3279 0.2007 0.6344 0.085 Uiso 1 1 calc R U
H13B H 0.3119 0.3142 0.6552 0.085 Uiso 1 1 calc R U
H13C H 0.2501 0.2304 0.7078 0.085 Uiso 1 1 calc R U
C14 C 0.3999(2) 0.34848(18) 0.81139(17) 0.0543(6) Uani 1 1 d . .
H14A H 0.3889 0.4085 0.7845 0.082 Uiso 1 1 calc R U
H14B H 0.4656 0.3622 0.8489 0.082 Uiso 1 1 calc R U
H14C H 0.3366 0.3278 0.8443 0.082 Uiso 1 1 calc R U
C15 C 0.68152(14) 0.17856(14) 0.52019(10) 0.0292(4) Uani 1 1 d . .
C16 C 0.70404(15) 0.08592(16) 0.48597(11) 0.0343(4) Uani 1 1 d . .
C17 C 0.69656(17) 0.0661(2) 0.39810(13) 0.0464(5) Uani 1 1 d . .
H17 H 0.7105 0.0035 0.3738 0.056 Uiso 1 1 calc R U
C18 C 0.6694(2) 0.1358(2) 0.34609(13) 0.0580(7) Uani 1 1 d . .
H18 H 0.6643 0.1208 0.2866 0.070 Uiso 1 1 calc R U
C19 C 0.6496(2) 0.2268(2) 0.38066(14) 0.0550(6) Uani 1 1 d . .
H19 H 0.6316 0.2745 0.3443 0.066 Uiso 1 1 calc R U
C20 C 0.65526(16) 0.25064(17) 0.46773(12) 0.0394(4) Uani 1 1 d . .
C21 C 0.73328(17) 0.00689(16) 0.54052(13) 0.0408(5) Uani 1 1 d . .
H21 H 0.7507 0.0387 0.5992 0.049 Uiso 1 1 calc R U
C22 C 0.6366(2) -0.07521(19) 0.54405(18) 0.0579(6) Uani 1 1 d . .
H22A H 0.5753 -0.0471 0.5692 0.087 Uiso 1 1 calc R U
H22B H 0.6579 -0.1262 0.5784 0.087 Uiso 1 1 calc R U
H22C H 0.6147 -0.1048 0.4867 0.087 Uiso 1 1 calc R U
C23 C 0.8339(2) -0.0374(2) 0.51050(18) 0.0625(7) Uani 1 1 d . .
H23A H 0.8165 -0.0750 0.4554 0.094 Uiso 1 1 calc R U
H23B H 0.8554 -0.0817 0.5515 0.094 Uiso 1 1 calc R U
H23C H 0.8940 0.0160 0.5054 0.094 Uiso 1 1 calc R U
C24 C 0.62753(18) 0.34907(17) 0.50470(15) 0.0452(5) Uani 1 1 d . .
H24 H 0.6587 0.3600 0.5641 0.054 Uiso 1 1 calc R U
C25 C 0.50390(19) 0.3450(2) 0.50851(17) 0.0536(6) Uani 1 1 d . .
H25A H 0.4702 0.3293 0.4515 0.080 Uiso 1 1 calc R U
H25B H 0.4868 0.4093 0.5318 0.080 Uiso 1 1 calc R U
H25C H 0.4755 0.2936 0.5446 0.080 Uiso 1 1 calc R U
C26 C 0.6765(2) 0.4374(2) 0.45819(19) 0.0616(7) Uani 1 1 d . .
H26A H 0.7550 0.4363 0.4535 0.092 Uiso 1 1 calc R U
H26B H 0.6644 0.4992 0.4898 0.092 Uiso 1 1 calc R U
H26C H 0.6414 0.4330 0.4016 0.092 Uiso 1 1 calc R U
C27 C 0.83547(13) 0.38417(12) 0.86783(10) 0.0236(3) Uani 1 1 d . .
H27 H 0.8500 0.4346 0.9131 0.028 Uiso 1 1 calc R U
C28 C 0.81911(14) 0.26272(12) 0.96757(10) 0.0247(3) Uani 1 1 d . .
C29 C 0.91071(15) 0.22774(14) 1.00208(11) 0.0302(4) Uani 1 1 d . .
C30 C 0.90644(16) 0.19512(15) 1.08297(12) 0.0349(4) Uani 1 1 d . .
H30 H 0.9677 0.1703 1.1064 0.042 Uiso 1 1 calc R U
C31 C 0.81500(17) 0.19832(15) 1.12921(11) 0.0361(4) Uani 1 1 d . .
H31 H 0.8132 0.1758 1.1841 0.043 Uiso 1 1 calc R U
C32 C 0.72604(16) 0.23436(14) 1.09559(11) 0.0343(4) Uani 1 1 d . .
H32 H 0.6638 0.2376 1.1284 0.041 Uiso 1 1 calc R U
C33 C 0.72516(14) 0.26627(13) 1.01433(11) 0.0280(3) Uani 1 1 d . .
C34 C 1.01629(16) 0.22583(17) 0.95647(13) 0.0396(4) Uani 1 1 d . .
H34 H 1.0060 0.2503 0.8997 0.048 Uiso 1 1 calc R U
C35 C 1.1102(2) 0.2946(2) 1.00496(17) 0.0589(6) Uani 1 1 d . .
H35A H 1.0896 0.3611 1.0152 0.088 Uiso 1 1 calc R U
H35B H 1.1755 0.2979 0.9716 0.088 Uiso 1 1 calc R U
H35C H 1.1255 0.2687 1.0591 0.088 Uiso 1 1 calc R U
C36 C 1.0447(2) 0.1208(2) 0.94371(17) 0.0576(6) Uani 1 1 d . .
H36A H 1.0588 0.0967 0.9988 0.086 Uiso 1 1 calc R U
H36B H 1.1099 0.1209 0.9105 0.086 Uiso 1 1 calc R U
H36C H 0.9836 0.0773 0.9136 0.086 Uiso 1 1 calc R U
C37 C 0.62539(15) 0.30616(14) 0.98048(12) 0.0337(4) Uani 1 1 d . .
H37 H 0.6281 0.3032 0.9176 0.040 Uiso 1 1 calc R U
C38 C 0.62739(19) 0.41430(17) 1.01363(19) 0.0540(6) Uani 1 1 d . .
H38A H 0.6263 0.4194 1.0754 0.081 Uiso 1 1 calc R U
H38B H 0.5633 0.4394 0.9904 0.081 Uiso 1 1 calc R U
H38C H 0.6938 0.4537 0.9964 0.081 Uiso 1 1 calc R U
C39 C 0.51846(16) 0.24500(17) 1.00207(13) 0.0412(5) Uani 1 1 d . .
H39A H 0.5190 0.1752 0.9825 0.062 Uiso 1 1 calc R U
H39B H 0.4569 0.2694 0.9742 0.062 Uiso 1 1 calc R U
H39C H 0.5110 0.2513 1.0633 0.062 Uiso 1 1 calc R U
C40 C 0.86084(15) 0.50708(12) 0.76894(10) 0.0267(3) Uani 1 1 d . .
C41 C 0.97142(16) 0.54379(13) 0.76048(11) 0.0325(4) Uani 1 1 d . .
C42 C 0.9977(2) 0.63910(15) 0.73515(13) 0.0435(5) Uani 1 1 d . .
H42 H 1.0719 0.6647 0.7288 0.052 Uiso 1 1 calc R U
C43 C 0.9173(2) 0.69679(15) 0.71913(14) 0.0516(6) Uani 1 1 d . .
H43 H 0.9364 0.7613 0.7013 0.062 Uiso 1 1 calc R U
C44 C 0.8102(2) 0.66085(16) 0.72892(14) 0.0479(5) Uani 1 1 d . .
H44 H 0.7557 0.7014 0.7185 0.058 Uiso 1 1 calc R U
C45 C 0.77922(17) 0.56587(14) 0.75392(12) 0.0347(4) Uani 1 1 d . .
C46 C 1.06097(16) 0.48355(15) 0.78122(14) 0.0391(4) Uani 1 1 d . .
H46 H 1.0298 0.4119 0.7721 0.047 Uiso 1 1 calc R U
C47 C 1.09978(19) 0.50562(18) 0.87396(15) 0.0491(5) Uani 1 1 d . .
H47A H 1.1299 0.5758 0.8847 0.074 Uiso 1 1 calc R U
H47B H 1.1562 0.4647 0.8867 0.074 Uiso 1 1 calc R U
H47C H 1.0381 0.4905 0.9099 0.074 Uiso 1 1 calc R U
C48 C 1.1591(2) 0.5006(2) 0.72565(19) 0.0628(7) Uani 1 1 d . .
H48A H 1.1338 0.4934 0.6661 0.094 Uiso 1 1 calc R U
H48B H 1.2082 0.4519 0.7353 0.094 Uiso 1 1 calc R U
H48C H 1.1981 0.5676 0.7400 0.094 Uiso 1 1 calc R U
C49 C 0.66016(18) 0.53090(16) 0.76774(14) 0.0414(4) Uani 1 1 d . .
H49 H 0.6524 0.4590 0.7773 0.050 Uiso 1 1 calc R U
C50 C 0.6253(3) 0.5869(3) 0.8461(2) 0.0911(12) Uani 1 1 d . .
H50A H 0.6305 0.6574 0.8375 0.137 Uiso 1 1 calc R U
H50B H 0.6730 0.5783 0.8945 0.137 Uiso 1 1 calc R U
H50C H 0.5498 0.5611 0.8569 0.137 Uiso 1 1 calc R U
C51 C 0.5865(3) 0.5425(4) 0.6936(2) 0.0976(13) Uani 1 1 d . .
H51A H 0.5925 0.6126 0.6833 0.146 Uiso 1 1 calc R U
H51B H 0.5109 0.5181 0.7055 0.146 Uiso 1 1 calc R U
H51C H 0.6078 0.5043 0.6435 0.146 Uiso 1 1 calc R U
O1S O 0.93114(10) 0.28896(9) 0.63399(8) 0.0283(2) Uani 1 1 d . .
C1S C 1.0061(2) 0.2289(2) 0.59434(17) 0.0594(7) Uani 1 1 d . .
H1S1 H 0.9699 0.1600 0.5803 0.071 Uiso 1 1 calc R U
H1S2 H 1.0705 0.2278 0.6326 0.071 Uiso 1 1 calc R U
C2S C 1.0389(4) 0.2748(3) 0.5171(2) 0.126(2) Uani 1 1 d . .
H2S1 H 1.1155 0.3074 0.5244 0.151 Uiso 1 1 calc R U
H2S2 H 1.0336 0.2235 0.4689 0.151 Uiso 1 1 calc R U
C3S C 0.9700(3) 0.3450(2) 0.50109(17) 0.0731(9) Uani 1 1 d . .
H3S1 H 0.9147 0.3177 0.4557 0.088 Uiso 1 1 calc R U
H3S2 H 1.0127 0.4056 0.4830 0.088 Uiso 1 1 calc R U
C4S C 0.91605(17) 0.36847(14) 0.58079(12) 0.0357(4) Uani 1 1 d . .
H4S1 H 0.9500 0.4333 0.6087 0.043 Uiso 1 1 calc R U
H4S2 H 0.8375 0.3709 0.5694 0.043 Uiso 1 1 calc R U

loop_
_atom_site_aniso_label
_atom_site_aniso_U_11
_atom_site_aniso_U_22
_atom_site_aniso_U_33
_atom_site_aniso_U_23
_atom_site_aniso_U_13
_atom_site_aniso_U_12
Y1 0.02110(7) 0.02162(7) 0.01818(7) 0.00232(5) 0.00321(5) 0.00371(5)
P1 0.0531(3) 0.0442(3) 0.0662(4) 0.0098(3) 0.0068(3) 0.0280(3)
C1 0.0348(9) 0.0297(9) 0.0320(9) 0.0070(7) 0.0008(7) 0.0059(7)
O1 0.0369(7) 0.0343(7) 0.0393(7) 0.0093(5) 0.0075(6) 0.0176(5)
N1 0.0224(6) 0.0284(7) 0.0195(6) 0.0036(5) 0.0043(5) 0.0030(5)
N2 0.0263(6) 0.0294(7) 0.0175(6) 0.0043(5) 0.0033(5) 0.0043(5)
N3 0.0268(6) 0.0248(6) 0.0187(6) 0.0038(5) 0.0037(5) 0.0030(5)
N4 0.0309(7) 0.0215(6) 0.0209(6) 0.0028(5) 0.0025(5) 0.0046(5)
C2 0.0230(7) 0.0290(8) 0.0214(7) 0.0033(6) 0.0014(6) 0.0059(6)
C3 0.0255(8) 0.0328(8) 0.0195(7) 0.0001(6) 0.0051(6) -0.0005(6)
C4 0.0379(10) 0.0359(9) 0.0337(9) 0.0076(8) 0.0143(8) 0.0054(8)
C5 0.0488(11) 0.0378(10) 0.0394(11) 0.0104(8) 0.0185(9) 0.0003(9)
C6 0.0350(10) 0.0491(11) 0.0354(10) -0.0002(9) 0.0150(8) -0.0096(8)
C7 0.0257(8) 0.0558(12) 0.0351(10) 0.0018(9) 0.0080(7) 0.0012(8)
C8 0.0261(8) 0.0432(10) 0.0276(9) 0.0020(7) 0.0048(7) 0.0034(7)
C9 0.0533(13) 0.0596(14) 0.0731(17) 0.0441(13) 0.0356(12) 0.0276(11)
C10 0.175(4) 0.162(4) 0.0556(19) -0.036(2) -0.027(2) 0.135(4)
C11 0.0526(15) 0.0608(16) 0.097(2) -0.0153(16) -0.0202(15) 0.0149(12)
C12 0.0297(9) 0.0535(12) 0.0404(11) 0.0125(9) 0.0087(8) 0.0145(8)
C13 0.0571(14) 0.0687(16) 0.0456(13) 0.0042(11) -0.0097(11) 0.0173(12)
C14 0.0620(15) 0.0481(13) 0.0543(14) 0.0022(11) -0.0055(11) 0.0159(11)
C15 0.0252(8) 0.0445(10) 0.0185(8) 0.0059(7) 0.0033(6) 0.0052(7)
C16 0.0277(8) 0.0511(11) 0.0238(9) -0.0015(8) 0.0029(7) 0.0072(8)
C17 0.0400(11) 0.0718(15) 0.0256(10) -0.0082(9) 0.0051(8) 0.0087(10)
C18 0.0550(13) 0.101(2) 0.0181(9) 0.0052(11) 0.0048(9) 0.0088(13)
C19 0.0562(13) 0.0855(18) 0.0263(10) 0.0235(11) 0.0022(9) 0.0099(12)
C20 0.0356(10) 0.0576(12) 0.0277(9) 0.0167(9) 0.0039(7) 0.0078(9)
C21 0.0458(11) 0.0466(11) 0.0307(9) -0.0095(8) -0.0047(8) 0.0189(9)
C22 0.0673(16) 0.0511(14) 0.0573(15) 0.0084(11) 0.0082(12) 0.0118(12)
C23 0.0521(14) 0.0738(17) 0.0629(16) -0.0196(13) -0.0109(12) 0.0321(13)
C24 0.0437(11) 0.0523(12) 0.0446(12) 0.0260(10) 0.0033(9) 0.0117(9)
C25 0.0466(12) 0.0621(15) 0.0578(14) 0.0251(12) 0.0065(11) 0.0152(11)
C26 0.0569(14) 0.0653(16) 0.0709(17) 0.0432(14) 0.0095(13) 0.0145(12)
C27 0.0242(7) 0.0265(8) 0.0206(7) 0.0024(6) 0.0035(6) 0.0045(6)
C28 0.0311(8) 0.0240(7) 0.0184(7) 0.0031(6) 0.0036(6) 0.0006(6)
C29 0.0337(9) 0.0343(9) 0.0231(8) 0.0067(7) 0.0036(7) 0.0041(7)
C30 0.0410(10) 0.0387(10) 0.0253(9) 0.0102(7) -0.0005(7) 0.0031(8)
C31 0.0475(11) 0.0396(10) 0.0192(8) 0.0086(7) 0.0030(7) -0.0049(8)
C32 0.0391(10) 0.0379(9) 0.0238(8) 0.0025(7) 0.0102(7) -0.0040(8)
C33 0.0306(8) 0.0285(8) 0.0235(8) 0.0005(6) 0.0052(6) -0.0006(6)
C34 0.0342(9) 0.0595(13) 0.0297(9) 0.0159(9) 0.0047(7) 0.0149(9)
C35 0.0410(12) 0.0773(18) 0.0567(15) 0.0182(13) 0.0036(11) -0.0048(11)
C36 0.0555(14) 0.0683(16) 0.0551(15) 0.0067(12) 0.0108(11) 0.0274(12)
C37 0.0293(9) 0.0406(10) 0.0316(9) 0.0024(8) 0.0084(7) 0.0055(7)
C38 0.0372(11) 0.0429(12) 0.0826(18) -0.0010(12) 0.0075(11) 0.0112(9)
C39 0.0316(9) 0.0570(12) 0.0325(10) 0.0002(9) 0.0085(8) -0.0024(8)
C40 0.0399(9) 0.0230(8) 0.0172(7) 0.0023(6) 0.0040(6) 0.0039(7)
C41 0.0427(10) 0.0292(8) 0.0231(8) -0.0011(7) 0.0022(7) -0.0018(7)
C42 0.0595(13) 0.0341(10) 0.0322(10) 0.0028(8) 0.0053(9) -0.0105(9)
C43 0.0883(18) 0.0266(9) 0.0389(11) 0.0112(8) 0.0042(11) -0.0013(10)
C44 0.0730(15) 0.0323(10) 0.0427(12) 0.0120(9) 0.0028(11) 0.0174(10)
C45 0.0503(11) 0.0293(9) 0.0272(9) 0.0063(7) 0.0039(8) 0.0126(8)
C46 0.0337(9) 0.0360(10) 0.0447(11) -0.0002(8) 0.0015(8) -0.0034(8)
C47 0.0445(12) 0.0510(13) 0.0494(13) 0.0114(10) -0.0075(10) -0.0034(10)
C48 0.0397(12) 0.0831(19) 0.0635(17) 0.0003(14) 0.0119(11) 0.0022(12)
C49 0.0459(11) 0.0409(11) 0.0419(11) 0.0079(9) 0.0039(9) 0.0196(9)
C50 0.079(2) 0.117(3) 0.073(2) -0.018(2) 0.0340(18) 0.005(2)
C51 0.068(2) 0.163(4) 0.0597(19) 0.029(2) -0.0158(16) 0.002(2)
O1S 0.0282(6) 0.0313(6) 0.0275(6) 0.0072(5) 0.0096(5) 0.0066(5)
C1S 0.0683(16) 0.0654(15) 0.0601(15) 0.0293(12) 0.0403(13) 0.0418(13)
C2S 0.202(5) 0.121(3) 0.101(3) 0.077(2) 0.121(3) 0.118(3)
C3S 0.114(3) 0.0818(19) 0.0403(13) 0.0261(13) 0.0394(15) 0.0522(19)
C4S 0.0434(10) 0.0342(9) 0.0329(10) 0.0110(8) 0.0103(8) 0.0102(8)

loop_
_atom_type_symbol
_atom_type_description
_atom_type_scat_dispersion_real
_atom_type_scat_dispersion_imag
_atom_type_scat_source
C C 0.0181 0.0091 'International Tables Vol C Tables 4.2.6.8 and 6.1.1.4'
H H 0.0000 0.0000 'International Tables Vol C Tables 4.2.6.8 and 6.1.1.4'
N N 0.0311 0.0180 'International Tables Vol C Tables 4.2.6.8 and 6.1.1.4'
O O 0.0492 0.0322 'International Tables Vol C Tables 4.2.6.8 and 6.1.1.4'
P P 0.2955 0.4335 'International Tables Vol C Tables 4.2.6.8 and 6.1.1.4'
Y Y -0.2670 2.0244 'International Tables Vol C Tables 4.2.6.8 and 6.1.1.4'

loop_
_geom_angle_atom_site_label_1
_geom_angle_atom_site_label_2
_geom_angle_atom_site_label_3
_geom_angle
O1 Y1 N4 134.31(5)
O1 Y1 N1 107.44(5)
N4 Y1 N1 110.45(5)
O1 Y1 O1S 82.61(5)
N4 Y1 O1S 85.62(4)
N1 Y1 O1S 138.45(5)
O1 Y1 N2 105.65(5)
N4 Y1 N2 115.88(5)
N1 Y1 N2 57.31(5)
O1S Y1 N2 81.15(4)
O1 Y1 N3 95.73(5)
N4 Y1 N3 57.37(5)
N1 Y1 N3 94.16(5)
O1S Y1 N3 125.56(5)
N2 Y1 N3 148.18(5)
O1 C1 P1 178.51(17)
C1 O1 Y1 167.74(13)
C2 N1 C3 116.65(14)
C2 N1 Y1 92.27(10)
C3 N1 Y1 149.05(11)
C2 N2 C15 117.90(14)
C2 N2 Y1 90.90(10)
C15 N2 Y1 146.39(11)
C27 N3 C28 119.84(14)
C27 N3 Y1 91.45(10)
C28 N3 Y1 148.71(11)
C27 N4 C40 120.05(14)
C27 N4 Y1 92.95(10)
C40 N4 Y1 145.66(10)
N2 C2 N1 118.20(15)
N2 C2 H2 120.9
N1 C2 H2 120.9
C4 C3 C8 121.06(16)
C4 C3 N1 119.16(15)
C8 C3 N1 119.78(16)
C5 C4 C3 118.21(18)
C5 C4 C9 119.84(18)
C3 C4 C9 121.90(16)
C6 C5 C4 121.4(2)
C6 C5 H5 119.3
C4 C5 H5 119.3
C7 C6 C5 119.71(17)
C7 C6 H6 120.1
C5 C6 H6 120.1
C6 C7 C8 121.39(19)
C6 C7 H7 119.3
C8 C7 H7 119.3
C7 C8 C3 118.19(18)
C7 C8 C12 118.84(17)
C3 C8 C12 122.92(16)
C10 C9 C4 111.3(3)
C10 C9 C11 108.7(2)
C4 C9 C11 112.7(2)
C10 C9 H9 108.0
C4 C9 H9 108.0
C11 C9 H9 108.0
C9 C10 H10A 109.5
C9 C10 H10B 109.5
H10A C10 H10B 109.5
C9 C10 H10C 109.5
H10A C10 H10C 109.5
H10B C10 H10C 109.5
C9 C11 H11A 109.5
C9 C11 H11B 109.5
H11A C11 H11B 109.5
C9 C11 H11C 109.5
H11A C11 H11C 109.5
H11B C11 H11C 109.5
C13 C12 C8 112.6(2)
C13 C12 C14 109.59(18)
C8 C12 C14 110.94(18)
C13 C12 H12 107.8
C8 C12 H12 107.8
C14 C12 H12 107.8
C12 C13 H13A 109.5
C12 C13 H13B 109.5
H13A C13 H13B 109.5
C12 C13 H13C 109.5
H13A C13 H13C 109.5
H13B C13 H13C 109.5
C12 C14 H14A 109.5
C12 C14 H14B 109.5
H14A C14 H14B 109.5
C12 C14 H14C 109.5
H14A C14 H14C 109.5
H14B C14 H14C 109.5
C16 C15 C20 121.12(17)
C16 C15 N2 120.35(16)
C20 C15 N2 118.53(17)
C17 C16 C15 118.11(19)
C17 C16 C21 119.36(19)
C15 C16 C21 122.52(16)
C18 C17 C16 121.2(2)
C18 C17 H17 119.4
C16 C17 H17 119.4
C19 C18 C17 119.9(2)
C19 C18 H18 120.1
C17 C18 H18 120.1
C18 C19 C20 121.5(2)
C18 C19 H19 119.3
C20 C19 H19 119.3
C19 C20 C15 118.2(2)
C19 C20 C24 120.7(2)
C15 C20 C24 121.03(18)
C16 C21 C22 110.90(18)
C16 C21 C23 112.2(2)
C22 C21 C23 110.2(2)
C16 C21 H21 107.8
C22 C21 H21 107.8
C23 C21 H21 107.8
C21 C22 H22A 109.5
C21 C22 H22B 109.5
H22A C22 H22B 109.5
C21 C22 H22C 109.5
H22A C22 H22C 109.5
H22B C22 H22C 109.5
C21 C23 H23A 109.5
C21 C23 H23B 109.5
H23A C23 H23B 109.5
C21 C23 H23C 109.5
H23A C23 H23C 109.5
H23B C23 H23C 109.5
C20 C24 C25 110.1(2)
C20 C24 C26 113.6(2)
C25 C24 C26 110.80(19)
C20 C24 H24 107.3
C25 C24 H24 107.3
C26 C24 H24 107.3
C24 C25 H25A 109.5
C24 C25 H25B 109.5
H25A C25 H25B 109.5
C24 C25 H25C 109.5
H25A C25 H25C 109.5
H25B C25 H25C 109.5
C24 C26 H26A 109.5
C24 C26 H26B 109.5
H26A C26 H26B 109.5
C24 C26 H26C 109.5
H26A C26 H26C 109.5
H26B C26 H26C 109.5
N3 C27 N4 118.17(15)
N3 C27 H27 120.9
N4 C27 H27 120.9
C29 C28 C33 120.43(15)
C29 C28 N3 119.70(14)
C33 C28 N3 119.78(15)
C30 C29 C28 118.95(16)
C30 C29 C34 117.92(17)
C28 C29 C34 123.11(15)
C31 C30 C29 121.06(18)
C31 C30 H30 119.5
C29 C30 H30 119.5
C30 C31 C32 119.72(17)
C30 C31 H31 120.1
C32 C31 H31 120.1
C31 C32 C33 121.59(17)
C31 C32 H32 119.2
C33 C32 H32 119.2
C32 C33 C28 118.22(17)
C32 C33 C37 119.53(16)
C28 C33 C37 122.23(15)
C29 C34 C36 111.15(18)
C29 C34 C35 110.75(18)
C36 C34 C35 110.2(2)
C29 C34 H34 108.2
C36 C34 H34 108.2
C35 C34 H34 108.2
C34 C35 H35A 109.5
C34 C35 H35B 109.5
H35A C35 H35B 109.5
C34 C35 H35C 109.5
H35A C35 H35C 109.5
H35B C35 H35C 109.5
C34 C36 H36A 109.5
C34 C36 H36B 109.5
H36A C36 H36B 109.5
C34 C36 H36C 109.5
H36A C36 H36C 109.5
H36B C36 H36C 109.5
C33 C37 C38 110.40(17)
C33 C37 C39 112.52(16)
C38 C37 C39 109.98(17)
C33 C37 H37 107.9
C38 C37 H37 107.9
C39 C37 H37 107.9
C37 C38 H38A 109.5
C37 C38 H38B 109.5
H38A C38 H38B 109.5
C37 C38 H38C 109.5
H38A C38 H38C 109.5
H38B C38 H38C 109.5
C37 C39 H39A 109.5
C37 C39 H39B 109.5
H39A C39 H39B 109.5
C37 C39 H39C 109.5
H39A C39 H39C 109.5
H39B C39 H39C 109.5
C45 C40 C41 120.64(16)
C45 C40 N4 119.66(16)
C41 C40 N4 119.59(16)
C42 C41 C40 118.52(19)
C42 C41 C46 120.13(18)
C40 C41 C46 121.32(16)
C43 C42 C41 121.0(2)
C43 C42 H42 119.5
C41 C42 H42 119.5
C44 C43 C42 119.90(19)
C44 C43 H43 120.1
C42 C43 H43 120.0
C43 C44 C45 121.5(2)
C43 C44 H44 119.2
C45 C44 H44 119.2
C44 C45 C40 118.4(2)
C44 C45 C49 119.68(19)
C40 C45 C49 121.89(17)
C41 C46 C47 110.53(17)
C41 C46 C48 113.38(19)
C47 C46 C48 109.16(19)
C41 C46 H46 107.9
C47 C46 H46 107.9
C48 C46 H46 107.9
C46 C47 H47A 109.5
C46 C47 H47B 109.5
H47A C47 H47B 109.5
C46 C47 H47C 109.5
H47A C47 H47C 109.5
H47B C47 H47C 109.5
C46 C48 H48A 109.5
C46 C48 H48B 109.5
H48A C48 H48B 109.5
C46 C48 H48C 109.5
H48A C48 H48C 109.5
H48B C48 H48C 109.5
C51 C49 C50 109.8(3)
C51 C49 C45 112.8(2)
C50 C49 C45 109.7(2)
C51 C49 H49 108.1
C50 C49 H49 108.1
C45 C49 H49 108.1
C49 C50 H50A 109.5
C49 C50 H50B 109.5
H50A C50 H50B 109.5
C49 C50 H50C 109.5
H50A C50 H50C 109.5
H50B C50 H50C 109.5
C49 C51 H51A 109.5
C49 C51 H51B 109.5
H51A C51 H51B 109.5
C49 C51 H51C 109.5
H51A C51 H51C 109.5
H51B C51 H51C 109.5
C1S O1S C4S 108.51(14)
C1S O1S Y1 126.67(12)
C4S O1S Y1 121.08(10)
O1S C1S C2S 106.35(19)
O1S C1S H1S1 110.5
C2S C1S H1S1 110.5
O1S C1S H1S2 110.5
C2S C1S H1S2 110.5
H1S1 C1S H1S2 108.6
C3S C2S C1S 108.9(2)
C3S C2S H2S1 109.9
C1S C2S H2S1 109.9
C3S C2S H2S2 109.9
C1S C2S H2S2 109.9
H2S1 C2S H2S2 108.3
C2S C3S C4S 107.3(2)
C2S C3S H3S1 110.3
C4S C3S H3S1 110.3
C2S C3S H3S2 110.3
C4S C3S H3S2 110.3
H3S1 C3S H3S2 108.5
O1S C4S C3S 105.87(16)
O1S C4S H4S1 110.6
C3S C4S H4S1 110.6
O1S C4S H4S2 110.6
C3S C4S H4S2 110.6
H4S1 C4S H4S2 108.7

loop_
_geom_bond_atom_site_label_1
_geom_bond_atom_site_label_2
_geom_bond_distance
Y1 O1 2.1562(12)
Y1 N4 2.3426(13)
Y1 N1 2.3503(13)
Y1 O1S 2.3687(11)
Y1 N2 2.3818(14)
Y1 N3 2.3858(13)
P1 C1 1.5598(18)
C1 O1 1.250(2)
N1 C2 1.323(2)
N1 C3 1.433(2)
N2 C2 1.322(2)
N2 C15 1.430(2)
N3 C27 1.315(2)
N3 C28 1.440(2)
N4 C27 1.331(2)
N4 C40 1.431(2)
C2 H2 0.9500
C3 C4 1.400(3)
C3 C8 1.409(2)
C4 C5 1.399(3)
C4 C9 1.517(3)
C5 C6 1.381(3)
C5 H5 0.9500
C6 C7 1.376(3)
C6 H6 0.9500
C7 C8 1.397(3)
C7 H7 0.9500
C8 C12 1.524(3)
C9 C10 1.513(5)
C9 C11 1.523(4)
C9 H9 1.0000
C10 H10A 0.9800
C10 H10B 0.9800
C10 H10C 0.9800
C11 H11A 0.9800
C11 H11B 0.9800
C11 H11C 0.9800
C12 C13 1.515(3)
C12 C14 1.540(3)
C12 H12 1.0000
C13 H13A 0.9800
C13 H13B 0.9800
C13 H13C 0.9800
C14 H14A 0.9800
C14 H14B 0.9800
C14 H14C 0.9800
C15 C16 1.405(3)
C15 C20 1.408(3)
C16 C17 1.399(3)
C16 C21 1.515(3)
C17 C18 1.381(4)
C17 H17 0.9500
C18 C19 1.376(4)
C18 H18 0.9500
C19 C20 1.394(3)
C19 H19 0.9500
C20 C24 1.512(3)
C21 C22 1.531(3)
C21 C23 1.533(3)
C21 H21 1.0000
C22 H22A 0.9800
C22 H22B 0.9800
C22 H22C 0.9800
C23 H23A 0.9800
C23 H23B 0.9800
C23 H23C 0.9800
C24 C25 1.529(3)
C24 C26 1.534(3)
C24 H24 1.0000
C25 H25A 0.9800
C25 H25B 0.9800
C25 H25C 0.9800
C26 H26A 0.9800
C26 H26B 0.9800
C26 H26C 0.9800
C27 H27 0.9500
C28 C29 1.403(2)
C28 C33 1.407(2)
C29 C30 1.397(2)
C29 C34 1.520(3)
C30 C31 1.376(3)
C30 H30 0.9500
C31 C32 1.378(3)
C31 H31 0.9500
C32 C33 1.399(2)
C32 H32 0.9500
C33 C37 1.518(3)
C34 C36 1.524(3)
C34 C35 1.533(3)
C34 H34 1.0000
C35 H35A 0.9800
C35 H35B 0.9800
C35 H35C 0.9800
C36 H36A 0.9800
C36 H36B 0.9800
C36 H36C 0.9800
C37 C38 1.525(3)
C37 C39 1.532(3)
C37 H37 1.0000
C38 H38A 0.9800
C38 H38B 0.9800
C38 H38C 0.9800
C39 H39A 0.9800
C39 H39B 0.9800
C39 H39C 0.9800
C40 C45 1.402(3)
C40 C41 1.408(3)
C41 C42 1.396(3)
C41 C46 1.514(3)
C42 C43 1.382(4)
C42 H42 0.9500
C43 C44 1.369(4)
C43 H43 0.9500
C44 C45 1.398(3)
C44 H44 0.9500
C45 C49 1.516(3)
C46 C47 1.529(3)
C46 C48 1.531(3)
C46 H46 1.0000
C47 H47A 0.9800
C47 H47B 0.9800
C47 H47C 0.9800
C48 H48A 0.9800
C48 H48B 0.9800
C48 H48C 0.9800
C49 C51 1.500(4)
C49 C50 1.515(4)
C49 H49 1.0000
C50 H50A 0.9800
C50 H50B 0.9800
C50 H50C 0.9800
C51 H51A 0.9800
C51 H51B 0.9800
C51 H51C 0.9800
O1S C1S 1.449(2)
O1S C4S 1.460(2)
C1S C2S 1.470(3)
C1S H1S1 0.9900
C1S H1S2 0.9900
C2S C3S 1.403(4)
C2S H2S1 0.9900
C2S H2S2 0.9900
C3S C4S 1.486(3)
C3S H3S1 0.9900
C3S H3S2 0.9900
C4S H4S1 0.9900
C4S H4S2 0.9900
